data_7028232
loop_
_publ_author_name
'Abell\'an-L\'opez, Antonio'
'Chicote, Mar\'ia-Teresa'
'Bautista, Delia'
'Vicente, Jos\'e'

_publ_section_title
;
 Cyclopalladated complexes derived from benzamidoxime.
;
_journal_issue 2
_journal_name_full 'Dalton transactions (Cambridge, England : 2003)'
_journal_page_first 592
_journal_page_last 598
_journal_paper_doi 10.1039/c3dt51867a
_journal_volume 43
_journal_year 2014
_chemical_formula_sum 'C25 H25 Cl N4 O Pd'
_chemical_formula_weight 539.34
_chemical_name_systematic
; 
 ? 
;
_space_group_IT_number 14
_symmetry_cell_setting monoclinic
_symmetry_space_group_name_Hall '-P 2ybc'
_symmetry_space_group_name_H-M 'P 1 21/c 1'
_atom_sites_solution_hydrogens geom
_atom_sites_solution_primary direct
_atom_sites_solution_secondary difmap
_audit_creation_method SHELXL-97
_cell_angle_alpha 90.00
_cell_angle_beta 94.647(8)
_cell_angle_gamma 90.00
_cell_formula_units_Z 4
_cell_length_a 14.058(7)
_cell_length_b 11.058(5)
_cell_length_c 14.952(7)
_cell_measurement_reflns_used 6470
_cell_measurement_temperature 100(2)
_cell_measurement_theta_max 28.67
_cell_measurement_theta_min 2.29
_cell_volume 2316.7(19)
_computing_cell_refinement 'Bruker SAINT'
_computing_data_collection 'Bruker SMART'
_computing_data_reduction 'Bruker SAINT'
_computing_molecular_graphics 'Bruker SHELXTL'
_computing_publication_material 'Bruker SHELXTL'
_computing_structure_refinement 'SHELXL-97 (Sheldrick, 2008)'
_computing_structure_solution 'SHELXS-97 (Sheldrick, 2008)'
_diffrn_ambient_temperature 100(2)
_diffrn_detector_area_resol_mean 8.26
_diffrn_measured_fraction_theta_full 0.998
_diffrn_measured_fraction_theta_max 0.937
_diffrn_measurement_device_type 'Bruker SMART APEX CCD'
_diffrn_measurement_method \w-scan
_diffrn_radiation_monochromator graphite
_diffrn_radiation_source 'fine-focus sealed tube'
_diffrn_radiation_type MoK\a
_diffrn_radiation_wavelength 0.71073
_diffrn_reflns_av_R_equivalents 0.0319
_diffrn_reflns_av_sigmaI/netI 0.0243
_diffrn_reflns_limit_h_max 18
_diffrn_reflns_limit_h_min -18
_diffrn_reflns_limit_k_max 14
_diffrn_reflns_limit_k_min -14
_diffrn_reflns_limit_l_max 19
_diffrn_reflns_limit_l_min -19
_diffrn_reflns_number 27358
_diffrn_reflns_theta_full 27.00
_diffrn_reflns_theta_max 28.70
_diffrn_reflns_theta_min 2.29
_exptl_absorpt_coefficient_mu 0.941
_exptl_absorpt_correction_T_max 0.9117
_exptl_absorpt_correction_T_min 0.6295
_exptl_absorpt_correction_type multi-scan
_exptl_absorpt_process_details SADABS
_exptl_crystal_colour colourless
_exptl_crystal_density_diffrn 1.546
_exptl_crystal_density_method 'not measured'
_exptl_crystal_description prism
_exptl_crystal_F_000 1096
_exptl_crystal_size_max 0.22
_exptl_crystal_size_mid 0.12
_exptl_crystal_size_min 0.10
_refine_diff_density_max 0.992
_refine_diff_density_min -0.748
_refine_diff_density_rms 0.088
_refine_ls_extinction_method none
_refine_ls_goodness_of_fit_ref 1.047
_refine_ls_hydrogen_treatment 'NH2 and OH free with DFIX, rigid methyls, others riding'
_refine_ls_matrix_type full
_refine_ls_number_parameters 305
_refine_ls_number_reflns 5603
_refine_ls_number_restraints 3
_refine_ls_restrained_S_all 1.047
_refine_ls_R_factor_all 0.0339
_refine_ls_R_factor_gt 0.0304
_refine_ls_shift/su_max 0.001
_refine_ls_shift/su_mean 0.000
_refine_ls_structure_factor_coef Fsqd
_refine_ls_weighting_details 'calc w=1/[\s^2^(Fo^2^)+(0.0405P)^2^+2.1952P] where P=(Fo^2^+2Fc^2^)/3'
_refine_ls_weighting_scheme calc
_refine_ls_wR_factor_gt 0.0751
_refine_ls_wR_factor_ref 0.0776
_reflns_number_gt 5129
_reflns_number_total 5603
_reflns_threshold_expression >2sigma(I)
_cod_data_source_file c3dt51867a.txt
_cod_data_source_block k43_21sp
_cod_original_sg_symbol_H-M ' P 2(1)/c'
_cod_database_code 7028232

loop_
_symmetry_equiv_pos_as_xyz
'x, y, z'
'-x, y+1/2, -z+1/2'
'-x, -y, -z'
'x, -y-1/2, z-1/2'

loop_
_atom_site_label
_atom_site_type_symbol
_atom_site_fract_x
_atom_site_fract_y
_atom_site_fract_z
_atom_site_U_iso_or_equiv
_atom_site_adp_type
_atom_site_occupancy
_atom_site_symmetry_multiplicity
_atom_site_calc_flag
_atom_site_refinement_flags
Pd1 Pd 0.742022(10) 0.162843(13) 0.121556(10) 0.01640(6) Uani 1 1 d .
Cl1 Cl 0.88759(4) 0.06072(5) 0.08934(4) 0.02735(12) Uani 1 1 d .
N1 N 0.69278(12) 0.00198(15) 0.16757(12) 0.0194(3) Uani 1 1 d .
C8 C 0.62065(14) 0.23548(18) 0.15676(13) 0.0172(4) Uani 1 1 d .
N3 N 0.60667(13) 0.32916(15) 0.20311(12) 0.0189(3) Uani 1 1 d .
C1 C 0.53494(15) 0.16469(17) 0.12268(14) 0.0180(4) Uani 1 1 d .
C2 C 0.52724(14) 0.03946(18) 0.13564(13) 0.0185(4) Uani 1 1 d .
C3 C 0.44552(15) -0.02172(19) 0.10202(14) 0.0207(4) Uani 1 1 d .
H3 H 0.4399 -0.1062 0.1121 0.025 Uiso 1 1 calc R
C4 C 0.37231(15) 0.0397(2) 0.05400(14) 0.0226(4) Uani 1 1 d .
H4 H 0.3170 -0.0027 0.0308 0.027 Uiso 1 1 calc R
C5 C 0.37978(16) 0.16314(19) 0.03983(15) 0.0232(4) Uani 1 1 d .
H5 H 0.3299 0.2050 0.0062 0.028 Uiso 1 1 calc R
C6 C 0.45992(15) 0.22565(19) 0.07462(14) 0.0218(4) Uani 1 1 d .
H6 H 0.4639 0.3105 0.0658 0.026 Uiso 1 1 calc R
C7 C 0.60684(15) -0.03137(18) 0.18112(13) 0.0189(4) Uani 1 1 d .
N2 N 0.58669(14) -0.13106(18) 0.22743(14) 0.0251(4) Uani 1 1 d D
H02A H 0.5323(14) -0.144(2) 0.2456(18) 0.028(7) Uiso 1 1 d D
H02B H 0.6311(18) -0.171(2) 0.250(2) 0.040(9) Uiso 1 1 d D
O1 O 0.76200(11) -0.07642(14) 0.20932(11) 0.0256(3) Uani 1 1 d D
H01 H 0.8035(18) -0.066(3) 0.1753(18) 0.042(9) Uiso 1 1 d D
C9 C 0.79443(15) 0.31580(19) 0.08540(14) 0.0199(4) Uani 1 1 d .
N4 N 0.83559(12) 0.40092(16) 0.06776(12) 0.0201(4) Uani 1 1 d .
C11 C 0.88845(15) 0.50862(19) 0.06683(14) 0.0223(4) Uani 1 1 d .
C12 C 0.85745(17) 0.6000(2) 0.00643(16) 0.0277(5) Uani 1 1 d .
C13 C 0.9059(2) 0.7099(2) 0.0145(2) 0.0402(6) Uani 1 1 d .
H13 H 0.8871 0.7750 -0.0244 0.048 Uiso 1 1 calc R
C14 C 0.9814(2) 0.7246(3) 0.0792(2) 0.0468(7) Uani 1 1 d .
H14 H 1.0131 0.8005 0.0847 0.056 Uiso 1 1 calc R
C15 C 1.0113(2) 0.6317(3) 0.1354(2) 0.0417(7) Uani 1 1 d .
H16 H 1.0638 0.6443 0.1786 0.050 Uiso 1 1 calc R
C16 C 0.96649(17) 0.5192(2) 0.13043(16) 0.0299(5) Uani 1 1 d .
C17 C 0.77681(19) 0.5781(2) -0.06298(17) 0.0346(5) Uani 1 1 d .
H17A H 0.7659 0.6508 -0.0999 0.052 Uiso 1 1 calc R
H17B H 0.7189 0.5590 -0.0334 0.052 Uiso 1 1 calc R
H17C H 0.7927 0.5101 -0.1011 0.052 Uiso 1 1 calc R
C18 C 0.99891(18) 0.4159(3) 0.19066(17) 0.0372(6) Uani 1 1 d .
H18A H 1.0550 0.4407 0.2295 0.056 Uiso 1 1 calc R
H18B H 1.0155 0.3467 0.1540 0.056 Uiso 1 1 calc R
H18C H 0.9474 0.3929 0.2277 0.056 Uiso 1 1 calc R
C21 C 0.68058(15) 0.41063(19) 0.23368(14) 0.0204(4) Uani 1 1 d .
C22 C 0.67715(17) 0.5270(2) 0.19570(15) 0.0255(5) Uani 1 1 d .
C23 C 0.74729(18) 0.6104(2) 0.22546(18) 0.0325(5) Uani 1 1 d .
H23 H 0.7478 0.6883 0.1988 0.039 Uiso 1 1 calc R
C24 C 0.81557(18) 0.5809(2) 0.29300(19) 0.0372(6) Uani 1 1 d .
H24 H 0.8632 0.6383 0.3123 0.045 Uiso 1 1 calc R
C25 C 0.81531(17) 0.4679(2) 0.33297(17) 0.0334(5) Uani 1 1 d .
H25 H 0.8616 0.4498 0.3810 0.040 Uiso 1 1 calc R
C26 C 0.74806(16) 0.3800(2) 0.30389(15) 0.0243(4) Uani 1 1 d .
C27 C 0.5992(2) 0.5599(2) 0.12526(17) 0.0341(5) Uani 1 1 d .
H27A H 0.6074 0.6440 0.1066 0.051 Uiso 1 1 calc R
H27B H 0.5371 0.5507 0.1498 0.051 Uiso 1 1 calc R
H27C H 0.6024 0.5064 0.0733 0.051 Uiso 1 1 calc R
C28 C 0.74547(17) 0.2590(2) 0.34962(16) 0.0308(5) Uani 1 1 d .
H28A H 0.6811 0.2440 0.3678 0.046 Uiso 1 1 calc R
H28B H 0.7911 0.2587 0.4028 0.046 Uiso 1 1 calc R
H28C H 0.7625 0.1955 0.3081 0.046 Uiso 1 1 calc R

loop_
_atom_site_aniso_label
_atom_site_aniso_U_11
_atom_site_aniso_U_22
_atom_site_aniso_U_33
_atom_site_aniso_U_23
_atom_site_aniso_U_13
_atom_site_aniso_U_12
Pd1 0.01658(9) 0.01408(9) 0.01885(9) -0.00016(5) 0.00336(6) -0.00141(5)
Cl1 0.0227(3) 0.0243(3) 0.0364(3) 0.0038(2) 0.0111(2) 0.0042(2)
N1 0.0204(8) 0.0150(8) 0.0227(8) 0.0020(7) 0.0022(7) 0.0009(6)
C8 0.0177(9) 0.0152(9) 0.0189(9) 0.0021(7) 0.0032(7) 0.0007(7)
N3 0.0195(8) 0.0167(8) 0.0206(9) -0.0002(6) 0.0024(7) -0.0010(6)
C1 0.0182(10) 0.0186(10) 0.0176(9) -0.0021(7) 0.0041(7) -0.0010(7)
C2 0.0202(10) 0.0180(9) 0.0177(9) 0.0001(7) 0.0042(7) -0.0009(7)
C3 0.0222(10) 0.0208(10) 0.0198(10) -0.0005(8) 0.0061(8) -0.0044(8)
C4 0.0206(10) 0.0283(11) 0.0194(10) -0.0032(8) 0.0039(8) -0.0042(8)
C5 0.0190(10) 0.0275(11) 0.0229(10) 0.0001(8) 0.0010(8) 0.0018(8)
C6 0.0221(10) 0.0180(10) 0.0254(10) 0.0009(8) 0.0023(8) 0.0020(8)
C7 0.0211(10) 0.0164(9) 0.0195(9) -0.0008(7) 0.0034(7) -0.0007(7)
N2 0.0203(9) 0.0216(9) 0.0341(10) 0.0094(8) 0.0058(8) -0.0002(7)
O1 0.0198(8) 0.0228(8) 0.0345(9) 0.0099(7) 0.0035(7) 0.0035(6)
C9 0.0196(10) 0.0190(9) 0.0212(10) -0.0005(8) 0.0033(8) 0.0003(8)
N4 0.0186(8) 0.0186(9) 0.0236(9) -0.0019(7) 0.0048(7) -0.0019(7)
C11 0.0241(10) 0.0183(10) 0.0258(10) -0.0032(8) 0.0109(8) -0.0048(8)
C12 0.0336(12) 0.0221(11) 0.0293(12) -0.0027(9) 0.0148(9) -0.0019(9)
C13 0.0569(18) 0.0220(12) 0.0449(15) 0.0023(11) 0.0236(13) -0.0071(12)
C14 0.0497(17) 0.0333(14) 0.0602(19) -0.0143(13) 0.0217(14) -0.0244(13)
C15 0.0320(14) 0.0475(16) 0.0466(16) -0.0134(13) 0.0093(11) -0.0204(12)
C16 0.0251(11) 0.0358(13) 0.0300(12) -0.0061(10) 0.0090(9) -0.0081(10)
C17 0.0426(14) 0.0299(12) 0.0316(12) 0.0056(10) 0.0043(11) 0.0047(11)
C18 0.0270(12) 0.0513(16) 0.0331(13) -0.0001(12) 0.0014(10) -0.0034(11)
C21 0.0210(10) 0.0191(10) 0.0219(10) -0.0049(8) 0.0069(8) -0.0008(8)
C22 0.0295(12) 0.0207(10) 0.0279(11) -0.0033(8) 0.0126(9) -0.0001(8)
C23 0.0383(13) 0.0189(11) 0.0430(14) -0.0087(10) 0.0205(11) -0.0058(9)
C24 0.0261(12) 0.0384(14) 0.0487(15) -0.0231(12) 0.0136(11) -0.0110(10)
C25 0.0221(11) 0.0440(15) 0.0341(13) -0.0164(11) 0.0028(9) 0.0010(10)
C26 0.0232(10) 0.0268(11) 0.0233(10) -0.0057(9) 0.0047(8) 0.0026(9)
C27 0.0467(15) 0.0222(11) 0.0338(13) 0.0066(10) 0.0060(11) 0.0021(10)
C28 0.0297(12) 0.0359(13) 0.0264(11) 0.0013(10) 0.0002(9) 0.0083(10)

loop_
_atom_type_symbol
_atom_type_description
_atom_type_scat_dispersion_real
_atom_type_scat_dispersion_imag
_atom_type_scat_source
C C 0.0033 0.0016 'International Tables Vol C Tables 4.2.6.8 and 6.1.1.4'
H H 0.0000 0.0000 'International Tables Vol C Tables 4.2.6.8 and 6.1.1.4'
N N 0.0061 0.0033 'International Tables Vol C Tables 4.2.6.8 and 6.1.1.4'
O O 0.0106 0.0060 'International Tables Vol C Tables 4.2.6.8 and 6.1.1.4'
Cl Cl 0.1484 0.1585 'International Tables Vol C Tables 4.2.6.8 and 6.1.1.4'
Pd Pd -0.9988 1.0072 'International Tables Vol C Tables 4.2.6.8 and 6.1.1.4'

loop_
_geom_angle_atom_site_label_1
_geom_angle_atom_site_label_2
_geom_angle_atom_site_label_3
_geom_angle
C9 Pd1 C8 94.29(9)
C9 Pd1 N1 176.09(8)
C8 Pd1 N1 86.64(8)
C9 Pd1 Cl1 90.29(7)
C8 Pd1 Cl1 174.72(6)
N1 Pd1 Cl1 88.61(6)
C7 N1 O1 112.00(17)
C7 N1 Pd1 130.17(14)
O1 N1 Pd1 116.28(12)
N3 C8 C1 117.25(18)
N3 C8 Pd1 130.22(16)
C1 C8 Pd1 112.53(14)
C8 N3 C21 123.40(18)
C6 C1 C2 118.85(19)
C6 C1 C8 118.48(18)
C2 C1 C8 122.67(19)
C3 C2 C1 120.03(19)
C3 C2 C7 118.59(19)
C1 C2 C7 121.32(18)
C4 C3 C2 120.4(2)
C3 C4 C5 120.0(2)
C6 C5 C4 120.2(2)
C5 C6 C1 120.5(2)
N1 C7 N2 123.53(19)
N1 C7 C2 117.15(18)
N2 C7 C2 119.08(19)
N4 C9 Pd1 171.98(19)
C9 N4 C11 167.3(2)
C16 C11 C12 124.4(2)
C16 C11 N4 116.8(2)
C12 C11 N4 118.7(2)
C13 C12 C11 116.6(2)
C13 C12 C17 122.7(2)
C11 C12 C17 120.7(2)
C14 C13 C12 120.3(3)
C15 C14 C13 121.2(2)
C14 C15 C16 121.4(3)
C15 C16 C11 116.0(2)
C15 C16 C18 122.2(2)
C11 C16 C18 121.8(2)
C26 C21 C22 121.6(2)
C26 C21 N3 121.41(19)
C22 C21 N3 116.73(19)
C23 C22 C21 118.4(2)
C23 C22 C27 121.3(2)
C21 C22 C27 120.3(2)
C24 C23 C22 120.7(2)
C23 C24 C25 120.3(2)
C24 C25 C26 121.2(2)
C21 C26 C25 117.7(2)
C21 C26 C28 121.1(2)
C25 C26 C28 121.1(2)

loop_
_geom_bond_atom_site_label_1
_geom_bond_atom_site_label_2
_geom_bond_distance
Pd1 C9 1.939(2)
Pd1 C8 1.995(2)
Pd1 N1 2.0479(19)
Pd1 Cl1 2.4197(10)
N1 C7 1.295(3)
N1 O1 1.411(2)
C8 N3 1.270(3)
C8 C1 1.492(3)
N3 C21 1.422(3)
C1 C6 1.400(3)
C1 C2 1.404(3)
C2 C3 1.392(3)
C2 C7 1.485(3)
C3 C4 1.384(3)
C4 C5 1.387(3)
C5 C6 1.387(3)
C7 N2 1.344(3)
C9 N4 1.147(3)
N4 C11 1.404(3)
C11 C16 1.397(3)
C11 C12 1.401(3)
C12 C13 1.394(3)
C12 C17 1.493(4)
C13 C14 1.386(4)
C14 C15 1.372(5)
C15 C16 1.394(4)
C16 C18 1.502(4)
C21 C26 1.398(3)
C21 C22 1.406(3)
C22 C23 1.396(3)
C22 C27 1.501(3)
C23 C24 1.375(4)
C24 C25 1.385(4)
C25 C26 1.401(3)
C26 C28 1.504(3)

loop_
_geom_hbond_atom_site_label_D
_geom_hbond_atom_site_label_H
_geom_hbond_atom_site_label_A
_geom_hbond_distance_DH
_geom_hbond_distance_HA
_geom_hbond_distance_DA
_geom_hbond_angle_DHA
_geom_hbond_site_symmetry_A
O1 H01 Cl1 0.813(18) 2.29(2) 3.0246(19) 150(3) .
N2 H02A N3 0.843(17) 2.177(18) 3.020(3) 178(3) 2_645
